data_4116899
loop_
_publ_author_name
'Bo W. Laursen'
'Frederik C. Krebs'
'Merete F. Nielsen'
'Klaus Bechgaard'
'J\/orn B. Christensen'
'Niels Harrit'

_publ_section_title
;
 2,6,10-Tris(dialkylamino)trioxatriangulenium Ions. Synthesis, Structure,
 and Properties of Exceptionally Stable Carbenium Ions
;
_journal_name_full 'Journal of the American Chemical Society'
_journal_page_first 12255
_journal_page_last 12263
_journal_paper_doi 10.1021/ja982550r
_journal_volume 120
_journal_year 1998
_chemical_formula_sum 'C31 H30 F6 N3 O3 P'
_chemical_formula_weight 637.55
_chemical_name_systematic
; 
 2,6,10-Tris(N-pyrrolidinyl)trioxatriangulenium hexafluoro-
 phosphate 
;
_space_group_IT_number 14
_symmetry_cell_setting monoclinic
_symmetry_space_group_name_Hall '-P 2yn'
_symmetry_space_group_name_H-M 'P 1 21/n 1'
_atom_sites_solution_hydrogens geom
_atom_sites_solution_primary direct
_atom_sites_solution_secondary difmap
_audit_creation_method SHELXL
_cell_angle_alpha 90.00
_cell_angle_beta 95.74(3)
_cell_angle_gamma 90.00
_cell_formula_units_Z 4
_cell_length_a 14.546(3)
_cell_length_b 8.343(2)
_cell_length_c 22.604(5)
_cell_measurement_temperature 120(2)
_cell_volume 2729.4(11)
_computing_cell_refinement 'SAINT Siemens'
_computing_data_collection 'SMART Siemens'
_computing_data_reduction 'SAINT Siemens'
_computing_molecular_graphics 'SHELXTL (Sheldrick)'
_computing_publication_material 'XCIF (Sheldrick)'
_computing_structure_refinement 'SHELXL-93 (Sheldrick, 1993)'
_computing_structure_solution 'SHELXS-86 (Sheldrick, 1990)'
_diffrn_ambient_temperature 293(2)
_diffrn_measurement_device 'Siemens SMART CCD'
_diffrn_measurement_method 'omega scan, frame data integration'
_diffrn_radiation_monochromator graphite
_diffrn_radiation_source 'fine-focus sealed tube'
_diffrn_radiation_type MoK\a
_diffrn_radiation_wavelength 0.71073
_diffrn_reflns_av_R_equivalents 0.2444
_diffrn_reflns_av_sigmaI/netI 0.2054
_diffrn_reflns_limit_h_max 18
_diffrn_reflns_limit_h_min -18
_diffrn_reflns_limit_k_max 10
_diffrn_reflns_limit_k_min -10
_diffrn_reflns_limit_l_max 28
_diffrn_reflns_limit_l_min -28
_diffrn_reflns_number 27660
_diffrn_reflns_theta_max 26.38
_diffrn_reflns_theta_min 1.60
_exptl_absorpt_coefficient_mu 0.183
_exptl_absorpt_correction_type empirical
_exptl_crystal_colour red
_exptl_crystal_density_diffrn 1.552
_exptl_crystal_description needle
_exptl_crystal_F_000 1320
_exptl_crystal_size_max 0.150
_exptl_crystal_size_mid 0.025
_exptl_crystal_size_min 0.020
_refine_diff_density_max 0.740
_refine_diff_density_min -0.569
_refine_diff_density_rms 0.094
_refine_ls_extinction_method none
_refine_ls_goodness_of_fit_all 1.025
_refine_ls_goodness_of_fit_obs 1.181
_refine_ls_matrix_type full
_refine_ls_number_parameters 397
_refine_ls_number_reflns 5583
_refine_ls_number_restraints 0
_refine_ls_restrained_S_all 1.028
_refine_ls_restrained_S_obs 1.181
_refine_ls_R_factor_all 0.2431
_refine_ls_R_factor_obs 0.0881
_refine_ls_shift/esd_max 0.010
_refine_ls_shift/esd_mean 0.001
_refine_ls_structure_factor_coef Fsqd
_refine_ls_weighting_details 'w=1/[\s^2^(Fo^2^)+(0.0765P)^2^+8.4530P] where P=(Fo^2^+2Fc^2^)/3'
_refine_ls_weighting_scheme calc
_refine_ls_wR_factor_all 0.2507
_refine_ls_wR_factor_obs 0.1705
_reflns_number_observed 2148
_reflns_number_total 5586
_reflns_observed_criterion >2sigma(I)
_cod_data_source_file ja982550r.cif
_cod_data_source_block compound5b
_cod_depositor_comments
;
The following automatic conversions were performed:

'_refine_ls_weighting_scheme' value 'calc
w=1/[\s^2^(Fo^2^)+(0.0765P)^2^+8.4530P] where P=(Fo^2^+2Fc^2^)/3' was
changed to 'calc'. New tag '_refine_ls_weighting_details' was
created. The value of the new tag was set to
'w=1/[\s^2^(Fo^2^)+(0.0765P)^2^+8.4530P] where P=(Fo^2^+2Fc^2^)/3'.

Automatic conversion script
Id: cif_fix_values 3143 2015-03-26 13:38:13Z robertas 
;
_cod_original_cell_volume 2729.4(9)
_cod_database_code 4116899

loop_
_symmetry_equiv_pos_as_xyz
'x, y, z'
'-x+1/2, y+1/2, -z+1/2'
'-x, -y, -z'
'x-1/2, -y-1/2, z-1/2'

loop_
_atom_site_aniso_label
_atom_site_aniso_U_11
_atom_site_aniso_U_22
_atom_site_aniso_U_33
_atom_site_aniso_U_23
_atom_site_aniso_U_13
_atom_site_aniso_U_12
C1 0.020(4) 0.020(4) 0.014(3) -0.001(3) -0.003(3) 0.000(3)
C2 0.017(4) 0.013(4) 0.019(3) -0.003(3) 0.000(3) -0.003(3)
C3 0.015(4) 0.014(4) 0.019(3) 0.000(3) 0.007(3) 0.004(3)
C4 0.020(4) 0.014(4) 0.013(3) 0.006(3) -0.003(3) 0.000(3)
C5 0.025(4) 0.009(3) 0.021(4) 0.000(3) 0.004(3) 0.003(3)
C6 0.018(4) 0.011(3) 0.025(4) -0.001(3) 0.002(3) 0.000(3)
C7 0.010(3) 0.018(4) 0.016(3) 0.000(3) 0.002(3) -0.004(3)
C8 0.018(4) 0.013(4) 0.015(3) 0.001(3) 0.006(3) -0.002(3)
C9 0.015(4) 0.015(4) 0.016(3) 0.000(3) -0.002(3) -0.002(3)
C10 0.015(4) 0.021(4) 0.024(4) -0.004(3) 0.006(3) -0.003(3)
C11 0.020(4) 0.015(4) 0.019(4) 0.002(3) 0.006(3) -0.008(3)
C12 0.019(4) 0.022(4) 0.013(3) 0.002(3) -0.001(3) -0.004(3)
C13 0.016(4) 0.010(3) 0.024(4) -0.001(3) 0.004(3) -0.001(3)
C14 0.017(4) 0.014(4) 0.015(3) -0.001(3) -0.001(3) -0.002(3)
C15 0.018(4) 0.013(3) 0.017(3) -0.003(3) 0.005(3) -0.006(3)
C16 0.025(4) 0.012(4) 0.018(4) -0.006(3) 0.004(3) -0.004(3)
C17 0.015(4) 0.013(4) 0.017(3) -0.002(3) 0.003(3) -0.001(3)
C18 0.021(4) 0.015(4) 0.014(3) 0.002(3) 0.000(3) 0.000(3)
C19 0.019(4) 0.014(4) 0.012(3) -0.001(3) 0.000(3) -0.003(3)
C20 0.030(4) 0.020(4) 0.013(3) 0.001(3) -0.002(3) 0.005(3)
C21 0.057(6) 0.045(5) 0.022(4) 0.006(4) 0.006(4) 0.023(5)
C22 0.049(5) 0.060(6) 0.036(5) 0.015(4) 0.007(4) 0.023(5)
C23 0.033(4) 0.018(4) 0.020(4) 0.000(3) 0.000(3) 0.004(3)
C24 0.022(4) 0.033(5) 0.024(4) -0.001(3) 0.011(3) -0.002(4)
C25 0.045(5) 0.051(6) 0.033(5) 0.003(4) 0.018(4) 0.005(4)
C26 0.032(4) 0.037(5) 0.024(4) 0.003(3) 0.009(3) 0.013(4)
C27 0.032(4) 0.023(4) 0.020(4) 0.000(3) 0.005(3) -0.001(4)
C28 0.027(4) 0.018(4) 0.019(4) 0.002(3) 0.002(3) 0.002(3)
C29 0.063(6) 0.062(6) 0.027(5) 0.001(4) 0.013(4) 0.036(5)
C30 0.155(12) 0.153(12) 0.079(8) 0.076(8) 0.087(8) 0.135(10)
C31 0.031(4) 0.036(5) 0.028(4) 0.012(4) 0.015(3) 0.011(4)
N1 0.021(3) 0.019(3) 0.015(3) 0.003(2) 0.005(2) 0.004(3)
N2 0.021(3) 0.023(3) 0.015(3) 0.001(2) 0.006(2) 0.003(3)
N3 0.019(3) 0.025(3) 0.016(3) 0.001(3) 0.004(2) 0.004(3)
O1 0.024(3) 0.017(3) 0.018(2) 0.001(2) 0.001(2) 0.004(2)
O2 0.023(3) 0.020(3) 0.017(2) 0.000(2) 0.006(2) 0.005(2)
O3 0.025(3) 0.019(3) 0.014(2) 0.000(2) 0.005(2) 0.004(2)
F1 0.058(4) 0.191(8) 0.080(4) -0.079(4) 0.043(3) -0.080(4)
F2 0.040(3) 0.057(3) 0.052(3) -0.015(2) 0.016(2) -0.010(2)
F3 0.083(4) 0.054(3) 0.051(3) -0.030(3) 0.040(3) -0.038(3)
F4 0.107(5) 0.118(5) 0.070(4) -0.069(4) 0.060(3) -0.072(4)
F5 0.172(7) 0.064(5) 0.124(5) 0.064(4) 0.078(5) 0.048(5)
F6 0.109(5) 0.122(6) 0.070(4) 0.044(4) 0.026(3) 0.076(5)
P1 0.0356(12) 0.0292(11) 0.0288(11) -0.0070(10) 0.0114(9) -0.0071(10)

loop_
_atom_site_label
_atom_site_type_symbol
_atom_site_fract_x
_atom_site_fract_y
_atom_site_fract_z
_atom_site_U_iso_or_equiv
_atom_site_thermal_displace_type
_atom_site_occupancy
_atom_site_calc_flag
C1 C 1.0039(4) 0.2988(8) -0.0534(3) 0.018(2) Uani 1 d
C2 C 1.0400(4) 0.2080(7) -0.0044(3) 0.0166(15) Uani 1 d
C3 C 0.9957(4) 0.2083(7) 0.0482(3) 0.0155(15) Uani 1 d
C4 C 1.0303(4) 0.1245(7) 0.0974(3) 0.0160(15) Uani 1 d
H4 H 1.0004 0.1247 0.1319 0.019 Uiso 1 calc
C5 C 1.1146(5) 0.0361(7) 0.0940(3) 0.018(2) Uani 1 d
C6 C 1.1579(4) 0.0314(8) 0.0406(3) 0.018(2) Uani 1 d
H6 H 1.2108 -0.0298 0.0381 0.022 Uiso 1 calc
C7 C 1.1203(4) 0.1189(8) -0.0076(3) 0.0147(15) Uani 1 d
C8 C 1.0479(4) 0.2988(7) -0.1048(3) 0.0153(15) Uani 1 d
C9 C 1.1270(4) 0.2060(7) -0.1087(3) 0.0159(15) Uani 1 d
C10 C 1.1702(4) 0.2002(8) -0.1598(3) 0.020(2) Uani 1 d
H10 H 1.2238 0.1403 -0.1615 0.024 Uiso 1 calc
C11 C 1.1310(4) 0.2885(8) -0.2106(3) 0.017(2) Uani 1 d
C12 C 1.0513(4) 0.3869(8) -0.2069(3) 0.018(2) Uani 1 d
H12 H 1.0275 0.4483 -0.2392 0.022 Uiso 1 calc
C13 C 1.0106(4) 0.3887(7) -0.1544(3) 0.0165(15) Uani 1 d
C14 C 0.9230(4) 0.3859(7) -0.0500(3) 0.0156(15) Uani 1 d
C15 C 0.8861(4) 0.4763(7) -0.0992(3) 0.0157(15) Uani 1 d
C16 C 0.8068(5) 0.5608(7) -0.0982(3) 0.018(2) Uani 1 d
H16 H 0.7830 0.6192 -0.1313 0.021 Uiso 1 calc
C17 C 0.7600(4) 0.5585(7) -0.0451(3) 0.0150(15) Uani 1 d
C18 C 0.7974(4) 0.4660(8) 0.0048(3) 0.0168(15) Uani 1 d
H18 H 0.7678 0.4632 0.0394 0.020 Uiso 1 calc
C19 C 0.8768(4) 0.3820(7) 0.0012(3) 0.0155(15) Uani 1 d
C20 C 1.1091(5) -0.0378(8) 0.2002(3) 0.021(2) Uani 1 d
H20A H 1.0466 -0.0797 0.1956 0.026 Uiso 1 calc
H20B H 1.1082 0.0703 0.2160 0.026 Uiso 1 calc
C21 C 1.1729(6) -0.1451(10) 0.2399(3) 0.041(2) Uani 1 d
H21A H 1.1784 -0.1066 0.2806 0.049 Uiso 1 calc
H21B H 1.1498 -0.2542 0.2391 0.049 Uiso 1 calc
C22 C 1.2619(6) -0.1374(11) 0.2153(3) 0.048(2) Uani 1 d
H22A H 1.2978 -0.2332 0.2256 0.058 Uiso 1 calc
H22B H 1.2968 -0.0448 0.2308 0.058 Uiso 1 calc
C23 C 1.2406(5) -0.1243(8) 0.1482(3) 0.024(2) Uani 1 d
H23A H 1.2872 -0.0620 0.1307 0.029 Uiso 1 calc
H23B H 1.2358 -0.2292 0.1297 0.029 Uiso 1 calc
C24 C 1.2495(5) 0.1756(9) -0.2715(3) 0.026(2) Uani 1 d
H24A H 1.2323 0.0632 -0.2720 0.031 Uiso 1 calc
H24B H 1.3004 0.1928 -0.2411 0.031 Uiso 1 calc
C25 C 1.2738(6) 0.2306(10) -0.3320(3) 0.042(2) Uani 1 d
H25A H 1.3144 0.3231 -0.3283 0.050 Uiso 1 calc
H25B H 1.3040 0.1455 -0.3520 0.050 Uiso 1 calc
C26 C 1.1830(5) 0.2728(9) -0.3653(3) 0.031(2) Uani 1 d
H26A H 1.1528 0.1781 -0.3830 0.037 Uiso 1 calc
H26B H 1.1911 0.3499 -0.3965 0.037 Uiso 1 calc
C27 C 1.1269(5) 0.3447(9) -0.3186(3) 0.025(2) Uani 1 d
H27A H 1.1305 0.4608 -0.3188 0.030 Uiso 1 calc
H27B H 1.0626 0.3129 -0.3254 0.030 Uiso 1 calc
C28 C 0.6403(5) 0.7475(8) -0.0896(3) 0.021(2) Uani 1 d
H28A H 0.6088 0.6836 -0.1213 0.026 Uiso 1 calc
H28B H 0.6859 0.8147 -0.1060 0.026 Uiso 1 calc
C29 C 0.5727(6) 0.8470(11) -0.0591(3) 0.050(2) Uani 1 d
H29A H 0.5983 0.9525 -0.0500 0.060 Uiso 1 calc
H29B H 0.5158 0.8598 -0.0849 0.060 Uiso 1 calc
C30 C 0.5554(9) 0.7703(16) -0.0079(5) 0.124(6) Uani 1 d
H30A H 0.4974 0.7127 -0.0143 0.149 Uiso 1 calc
H30B H 0.5501 0.8486 0.0233 0.149 Uiso 1 calc
C31 C 0.6328(5) 0.6540(9) 0.0112(3) 0.031(2) Uani 1 d
H31A H 0.6719 0.6943 0.0452 0.037 Uiso 1 calc
H31B H 0.6086 0.5498 0.0209 0.037 Uiso 1 calc
N1 N 1.1509(4) -0.0413(6) 0.1430(2) 0.0182(13) Uani 1 d
N2 N 1.1700(4) 0.2791(6) -0.2620(2) 0.0194(13) Uani 1 d
N3 N 0.6833(4) 0.6455(7) -0.0419(2) 0.0198(13) Uani 1 d
O1 O 0.9148(3) 0.2957(5) 0.0505(2) 0.0195(11) Uani 1 d
O2 O 1.1640(3) 0.1178(5) -0.0596(2) 0.0196(11) Uani 1 d
O3 O 0.9312(3) 0.4780(5) -0.1508(2) 0.0191(11) Uani 1 d
F1 F 0.6063(4) 0.7098(9) 0.1539(2) 0.107(3) Uani 1 d
F2 F 0.4020(3) 0.6075(6) 0.1703(2) 0.0487(13) Uani 1 d
F3 F 0.5029(3) 0.5586(6) 0.1026(2) 0.060(2) Uani 1 d
F4 F 0.5091(4) 0.7510(8) 0.2234(2) 0.095(2) Uani 1 d
F5 F 0.4686(5) 0.8082(7) 0.1272(3) 0.116(3) Uani 1 d
F6 F 0.5374(4) 0.4996(8) 0.1976(2) 0.099(2) Uani 1 d
P1 P 0.50524(14) 0.6584(3) 0.16232(9) 0.0307(5) Uani 1 d

loop_
_atom_type_symbol
_atom_type_description
_atom_type_scat_dispersion_real
_atom_type_scat_dispersion_imag
_atom_type_scat_source
C C 0.0033 0.0016 'International Tables Vol C Tables 4.2.6.8 and 6.1.1.4'
H H 0.0000 0.0000 'International Tables Vol C Tables 4.2.6.8 and 6.1.1.4'
N N 0.0061 0.0033 'International Tables Vol C Tables 4.2.6.8 and 6.1.1.4'
O O 0.0106 0.0060 'International Tables Vol C Tables 4.2.6.8 and 6.1.1.4'
F F 0.0171 0.0103 'International Tables Vol C Tables 4.2.6.8 and 6.1.1.4'
P P 0.1023 0.0942 'International Tables Vol C Tables 4.2.6.8 and 6.1.1.4'

loop_
_geom_angle_atom_site_label_1
_geom_angle_atom_site_label_2
_geom_angle_atom_site_label_3
_geom_angle
C8 C1 C14 120.8(6)
C8 C1 C2 119.8(6)
C14 C1 C2 119.5(6)
C7 C2 C1 119.9(6)
C7 C2 C3 120.1(6)
C1 C2 C3 120.0(6)
C4 C3 O1 118.8(5)
C4 C3 C2 121.6(6)
O1 C3 C2 119.6(6)
C3 C4 C5 117.7(6)
N1 C5 C6 121.1(6)
N1 C5 C4 118.0(5)
C6 C5 C4 120.8(6)
C7 C6 C5 118.9(6)
C6 C7 C2 120.7(6)
C6 C7 O2 119.0(5)
C2 C7 O2 120.3(5)
C1 C8 C9 120.5(6)
C1 C8 C13 119.7(6)
C9 C8 C13 119.8(6)
C10 C9 O2 118.6(6)
C10 C9 C8 121.6(6)
O2 C9 C8 119.8(5)
C9 C10 C11 118.6(6)
N2 C11 C12 119.9(6)
N2 C11 C10 119.6(6)
C12 C11 C10 120.5(5)
C13 C12 C11 118.5(6)
C12 C13 O3 119.3(6)
C12 C13 C8 120.9(6)
O3 C13 C8 119.8(5)
C1 C14 C19 120.9(6)
C1 C14 C15 119.7(6)
C19 C14 C15 119.4(6)
C16 C15 O3 118.7(6)
C16 C15 C14 121.7(6)
O3 C15 C14 119.5(6)
C15 C16 C17 118.8(6)
N3 C17 C18 120.2(5)
N3 C17 C16 120.3(6)
C18 C17 C16 119.5(6)
C19 C18 C17 119.3(6)
C18 C19 C14 121.3(6)
C18 C19 O1 119.3(5)
C14 C19 O1 119.3(6)
N1 C20 C21 102.9(5)
C22 C21 C20 105.2(6)
C21 C22 C23 106.4(6)
N1 C23 C22 101.8(5)
N2 C24 C25 102.2(6)
C26 C25 C24 104.5(6)
C25 C26 C27 104.6(6)
N2 C27 C26 104.2(5)
N3 C28 C29 103.6(5)
C30 C29 C28 108.2(7)
C29 C30 C31 110.3(8)
N3 C31 C30 102.5(6)
C5 N1 C23 124.5(5)
C5 N1 C20 123.1(5)
C23 N1 C20 112.1(5)
C11 N2 C27 123.2(5)
C11 N2 C24 124.3(5)
C27 N2 C24 111.3(5)
C17 N3 C28 124.9(5)
C17 N3 C31 123.9(5)
C28 N3 C31 111.2(5)
C3 O1 C19 120.6(5)
C7 O2 C9 119.8(5)
C13 O3 C15 120.6(5)
F5 P1 F1 89.8(4)
F5 P1 F4 91.9(4)
F1 P1 F4 91.2(3)
F5 P1 F3 90.6(3)
F1 P1 F3 88.8(3)
F4 P1 F3 177.5(4)
F5 P1 F2 89.6(3)
F1 P1 F2 179.3(4)
F4 P1 F2 89.0(3)
F3 P1 F2 90.9(2)
F5 P1 F6 176.8(4)
F1 P1 F6 93.2(4)
F4 P1 F6 89.2(4)
F3 P1 F6 88.2(3)
F2 P1 F6 87.4(3)

loop_
_geom_bond_atom_site_label_1
_geom_bond_atom_site_label_2
_geom_bond_distance
C1 C8 1.381(8)
C1 C14 1.392(8)
C1 C2 1.400(8)
C2 C7 1.392(8)
C2 C3 1.407(8)
C3 C4 1.367(8)
C3 O1 1.390(7)
C4 C5 1.440(9)
C5 N1 1.343(8)
C5 C6 1.417(9)
C6 C7 1.378(8)
C7 O2 1.392(7)
C8 C9 1.398(8)
C8 C13 1.411(8)
C9 C10 1.369(8)
C9 O2 1.395(7)
C10 C11 1.435(9)
C11 N2 1.345(7)
C11 C12 1.429(9)
C12 C13 1.380(8)
C13 O3 1.383(7)
C14 C19 1.394(8)
C14 C15 1.405(8)
C15 C16 1.354(9)
C15 O3 1.396(7)
C16 C17 1.437(8)
C17 N3 1.340(7)
C17 C18 1.428(8)
C18 C19 1.360(8)
C19 O1 1.394(7)
C20 N1 1.484(8)
C20 C21 1.516(9)
C21 C22 1.461(11)
C22 C23 1.520(9)
C23 N1 1.471(8)
C24 N2 1.475(8)
C24 C25 1.518(9)
C25 C26 1.496(10)
C26 C27 1.522(9)
C27 N2 1.472(8)
C28 N3 1.464(8)
C28 C29 1.506(10)
C29 C30 1.368(12)
C30 C31 1.516(11)
C31 N3 1.470(8)
F1 P1 1.561(5)
F2 P1 1.588(4)
F3 P1 1.584(4)
F4 P1 1.578(5)
F5 P1 1.546(6)
F6 P1 1.592(6)
